data_7244578
loop_
_publ_author_name
'Gayathri, Parthasarathy'
'Ravi, Sasikala'
'Karthikeyan, Subramanian'
'Pannippara, Mehboobali'
'Al-Sehemi, Abdullah G.'
'Moon, Dohyun'
'Anthony, Savarimuthu Philip'

_publ_section_title
;
 Pyridine Nitrogen Position Controlled Molecular Packing and
 Stimuli-responsive Solid-State Fluorescence Switching: Supramolecular
 Complexation Facilitated Turn-on Fluorescence
;
_journal_name_full CrystEngComm
_journal_paper_doi 10.1039/D1CE01688A
_journal_year 2022
_chemical_formula_moiety 'C22 H14 N2'
_chemical_formula_sum 'C22 H14 N2'
_chemical_formula_weight 306.35
_space_group_crystal_system orthorhombic
_space_group_IT_number 61
_space_group_name_Hall '-P 2ac 2ab'
_space_group_name_H-M_alt 'P b c a'
_atom_sites_solution_hydrogens geom
_audit_creation_method SHELXL-2018/3
_audit_update_record
;
2021-12-15 deposited with the CCDC.	2022-03-08 downloaded from the CCDC.
;
_cell_angle_alpha 90
_cell_angle_beta 90
_cell_angle_gamma 90
_cell_formula_units_Z 8
_cell_length_a 14.045(3)
_cell_length_b 12.833(3)
_cell_length_c 17.198(3)
_cell_measurement_reflns_used 84582
_cell_measurement_temperature 220(2)
_cell_measurement_theta_max 33.548
_cell_measurement_theta_min 0.361
_cell_volume 3099.8(11)
_computing_cell_refinement '<i>HKL3000sm</i>(Otwinowski & Minor, 1997)'
_computing_data_collection '<i>PAL BL2D-SMDC Program</i>(Shin et.al, 2016)'
_computing_data_reduction '<i>HKL3000sm</i>(Otwinowski & Minor, 1997)'
_computing_molecular_graphics '<i>DIAMOND 4</i>(Putx&Brandenburg, 2014)'
_computing_publication_material '<i>publCIF</i>(Westrip, 2010)'
_computing_structure_refinement '<i>SHELXL-2018</i>(Sheldrick, 2018)'
_computing_structure_solution '<i>SHELXT-2018</i>(Sheldrick, 2018)'
_diffrn_ambient_temperature 220(2)
_diffrn_measured_fraction_theta_full 1.000
_diffrn_measured_fraction_theta_max 1.000
_diffrn_measurement_device_type 'Rayonix MX225HS CCD area detector'
_diffrn_measurement_method 'omega scan'
_diffrn_radiation_type synchrotron
_diffrn_radiation_wavelength 0.630
_diffrn_reflns_av_R_equivalents 0.0943
_diffrn_reflns_av_unetI/netI 0.0552
_diffrn_reflns_Laue_measured_fraction_full 1.000
_diffrn_reflns_Laue_measured_fraction_max 1.000
_diffrn_reflns_limit_h_max 18
_diffrn_reflns_limit_h_min -18
_diffrn_reflns_limit_k_max 17
_diffrn_reflns_limit_k_min -17
_diffrn_reflns_limit_l_max 23
_diffrn_reflns_limit_l_min -23
_diffrn_reflns_number 27810
_diffrn_reflns_point_group_measured_fraction_full 1.000
_diffrn_reflns_point_group_measured_fraction_max 1.000
_diffrn_reflns_theta_full 22.210
_diffrn_reflns_theta_max 24.998
_diffrn_reflns_theta_min 2.099
_diffrn_source 'PLSII 2D bending magnet'
_exptl_absorpt_coefficient_mu 0.061
_exptl_absorpt_correction_T_max 1.000
_exptl_absorpt_correction_T_min 0.938
_exptl_absorpt_correction_type empirical
_exptl_absorpt_process_details '<i>HKL3000sm Scalepack</i>(Otwinowski et.al,2003)'
_exptl_crystal_colour yellow
_exptl_crystal_density_diffrn 1.313
_exptl_crystal_description block
_exptl_crystal_F_000 1280
_exptl_crystal_size_max 0.071
_exptl_crystal_size_mid 0.069
_exptl_crystal_size_min 0.065
_refine_diff_density_max 0.217
_refine_diff_density_min -0.237
_refine_diff_density_rms 0.049
_refine_ls_extinction_method none
_refine_ls_goodness_of_fit_ref 0.904
_refine_ls_hydrogen_treatment constr
_refine_ls_matrix_type full
_refine_ls_number_parameters 217
_refine_ls_number_reflns 3918
_refine_ls_number_restraints 0
_refine_ls_restrained_S_all 0.904
_refine_ls_R_factor_all 0.0893
_refine_ls_R_factor_gt 0.0507
_refine_ls_shift/su_max 0.000
_refine_ls_shift/su_mean 0.000
_refine_ls_structure_factor_coef Fsqd
_refine_ls_weighting_details 'w=1/[\s^2^(Fo^2^)+(0.0754P)^2^] where P=(Fo^2^+2Fc^2^)/3'
_refine_ls_weighting_scheme calc
_refine_ls_wR_factor_gt 0.1258
_refine_ls_wR_factor_ref 0.1366
_reflns_Friedel_coverage 0.000
_reflns_number_gt 2270
_reflns_number_total 3918
_reflns_threshold_expression 'I > 2\s(I)'
_cod_data_source_file d1ce01688a2.cif
_cod_data_source_block SPA670
_cod_database_code 7244578
_shelx_shelxl_version_number 2018/3
_shelx_space_group_comment
;
The symmetry employed for this shelxl refinement is uniquely defined
by the following loop, which should always be used as a source of
symmetry information in preference to the above space-group names.
They are only intended as comments.
;
_shelx_estimated_absorpt_t_min 0.996
_shelx_estimated_absorpt_t_max 0.996

loop_
_space_group_symop_operation_xyz
'x, y, z'
'-x+1/2, -y, z+1/2'
'-x, y+1/2, -z+1/2'
'x+1/2, -y+1/2, -z'
'-x, -y, -z'
'x-1/2, y, -z-1/2'
'x, -y-1/2, z-1/2'
'-x-1/2, y-1/2, z'

loop_
_atom_site_label
_atom_site_type_symbol
_atom_site_fract_x
_atom_site_fract_y
_atom_site_fract_z
_atom_site_U_iso_or_equiv
_atom_site_adp_type
_atom_site_occupancy
_atom_site_site_symmetry_order
_atom_site_calc_flag
_atom_site_refinement_flags_posn
_atom_site_refinement_flags_adp
_atom_site_refinement_flags_occupancy
_atom_site_disorder_assembly
_atom_site_disorder_group
N1 N 0.60104(11) 0.67966(10) 0.44045(9) 0.0487(4) Uani 1 1 d . . . . .
N2 N 0.46166(12) 0.28123(11) 0.31417(9) 0.0525(4) Uani 1 1 d . . . . .
C1 C 0.59454(11) 0.46275(11) 0.41959(8) 0.0296(3) Uani 1 1 d . . . . .
C2 C 0.55998(13) 0.53014(12) 0.36349(9) 0.0402(4) Uani 1 1 d . . . . .
H2 H 0.532864 0.504063 0.317460 0.048 Uiso 1 1 calc R U . . .
C3 C 0.56589(14) 0.63682(13) 0.37612(11) 0.0494(5) Uani 1 1 d . . . . .
H3 H 0.543695 0.681514 0.336794 0.059 Uiso 1 1 calc R U . . .
C4 C 0.63247(12) 0.61405(12) 0.49429(10) 0.0415(4) Uani 1 1 d . . . . .
H4 H 0.657548 0.642401 0.540343 0.050 Uiso 1 1 calc R U . . .
C5 C 0.63076(11) 0.50638(12) 0.48711(9) 0.0353(4) Uani 1 1 d . . . . .
H5 H 0.653788 0.463737 0.527378 0.042 Uiso 1 1 calc R U . . .
C6 C 0.59152(11) 0.34807(11) 0.40862(8) 0.0298(3) Uani 1 1 d . . . . .
C7 C 0.51962(13) 0.30953(11) 0.35559(9) 0.0358(4) Uani 1 1 d . . . . .
C8 C 0.64923(11) 0.28021(11) 0.44444(9) 0.0319(4) Uani 1 1 d . . . . .
H8 H 0.695269 0.307871 0.478312 0.038 Uiso 1 1 calc R U . . .
C9 C 0.64692(10) 0.16539(11) 0.43538(8) 0.0297(3) Uani 1 1 d . . . . .
C10 C 0.66505(11) 0.11860(11) 0.36264(9) 0.0319(4) Uani 1 1 d . . . . .
C11 C 0.69235(12) 0.17489(13) 0.29471(9) 0.0405(4) Uani 1 1 d . . . . .
H11 H 0.699924 0.247554 0.297757 0.049 Uiso 1 1 calc R U . . .
C12 C 0.70761(13) 0.12640(15) 0.22601(10) 0.0492(5) Uani 1 1 d . . . . .
H12 H 0.725966 0.165579 0.182328 0.059 Uiso 1 1 calc R U . . .
C13 C 0.69618(14) 0.01695(15) 0.21930(10) 0.0484(5) Uani 1 1 d . . . . .
H13 H 0.704543 -0.015681 0.170847 0.058 Uiso 1 1 calc R U . . .
C14 C 0.67344(13) -0.04005(13) 0.28196(10) 0.0432(4) Uani 1 1 d . . . . .
H14 H 0.666921 -0.112617 0.276800 0.052 Uiso 1 1 calc R U . . .
C15 C 0.65893(11) 0.00672(11) 0.35619(9) 0.0328(4) Uani 1 1 d . . . . .
C16 C 0.63848(11) -0.05203(11) 0.42182(9) 0.0349(4) Uani 1 1 d . . . . .
H16 H 0.634478 -0.124865 0.417057 0.042 Uiso 1 1 calc R U . . .
C17 C 0.62369(11) -0.00710(11) 0.49429(9) 0.0319(4) Uani 1 1 d . . . . .
C18 C 0.60341(12) -0.06778(13) 0.56138(9) 0.0385(4) Uani 1 1 d . . . . .
H18 H 0.600840 -0.140733 0.556955 0.046 Uiso 1 1 calc R U . . .
C19 C 0.58772(13) -0.02321(14) 0.63136(10) 0.0439(4) Uani 1 1 d . . . . .
H19 H 0.574966 -0.064946 0.675052 0.053 Uiso 1 1 calc R U . . .
C20 C 0.59058(13) 0.08703(14) 0.63864(10) 0.0438(4) Uani 1 1 d . . . . .
H20 H 0.579588 0.117979 0.687362 0.053 Uiso 1 1 calc R U . . .
C21 C 0.60897(12) 0.14796(12) 0.57617(9) 0.0368(4) Uani 1 1 d . . . . .
H21 H 0.609670 0.220746 0.582278 0.044 Uiso 1 1 calc R U . . .
C22 C 0.62727(10) 0.10466(11) 0.50152(9) 0.0298(3) Uani 1 1 d . . . . .

loop_
_atom_site_aniso_label
_atom_site_aniso_U_11
_atom_site_aniso_U_22
_atom_site_aniso_U_33
_atom_site_aniso_U_23
_atom_site_aniso_U_13
_atom_site_aniso_U_12
N1 0.0496(10) 0.0239(7) 0.0728(11) -0.0028(7) 0.0068(8) 0.0022(6)
N2 0.0594(12) 0.0353(8) 0.0629(10) 0.0028(7) -0.0194(9) -0.0018(7)
C1 0.0267(8) 0.0221(7) 0.0401(8) 0.0011(6) 0.0078(7) 0.0001(6)
C2 0.0462(10) 0.0290(8) 0.0455(9) 0.0027(7) 0.0021(8) 0.0028(8)
C3 0.0571(13) 0.0275(8) 0.0635(12) 0.0100(9) 0.0050(10) 0.0067(8)
C4 0.0354(10) 0.0312(8) 0.0580(11) -0.0101(8) 0.0066(8) -0.0028(7)
C5 0.0307(9) 0.0280(8) 0.0472(9) -0.0012(7) 0.0040(7) 0.0006(6)
C6 0.0315(9) 0.0219(7) 0.0359(8) 0.0008(6) 0.0044(7) -0.0026(6)
C7 0.0414(10) 0.0222(7) 0.0439(9) 0.0038(7) -0.0002(8) 0.0023(7)
C8 0.0308(9) 0.0235(7) 0.0413(9) 0.0018(7) -0.0001(7) -0.0044(6)
C9 0.0222(8) 0.0216(7) 0.0455(9) 0.0013(7) -0.0016(7) 0.0002(6)
C10 0.0237(8) 0.0271(8) 0.0449(9) 0.0010(7) 0.0002(7) 0.0005(6)
C11 0.0366(10) 0.0334(8) 0.0516(10) 0.0039(8) 0.0072(8) 0.0031(7)
C12 0.0485(12) 0.0521(11) 0.0469(10) 0.0045(9) 0.0094(9) 0.0068(9)
C13 0.0470(12) 0.0539(11) 0.0444(10) -0.0104(9) 0.0010(8) 0.0095(9)
C14 0.0346(10) 0.0362(9) 0.0587(11) -0.0106(8) -0.0060(8) 0.0058(7)
C15 0.0246(8) 0.0268(7) 0.0472(9) -0.0034(7) -0.0043(7) 0.0021(6)
C16 0.0263(8) 0.0213(7) 0.0571(10) 0.0010(7) -0.0052(7) 0.0005(6)
C17 0.0222(8) 0.0247(7) 0.0487(9) 0.0057(7) -0.0034(7) 0.0000(6)
C18 0.0303(9) 0.0279(8) 0.0574(10) 0.0103(8) -0.0047(8) -0.0007(7)
C19 0.0405(11) 0.0434(10) 0.0479(10) 0.0149(8) -0.0030(8) -0.0015(8)
C20 0.0422(11) 0.0457(10) 0.0435(9) 0.0012(8) 0.0003(8) 0.0027(8)
C21 0.0350(9) 0.0285(8) 0.0469(9) -0.0003(7) -0.0013(7) 0.0018(7)
C22 0.0216(8) 0.0244(7) 0.0434(9) 0.0028(7) -0.0026(6) 0.0005(6)

loop_
_atom_type_symbol
_atom_type_description
_atom_type_scat_dispersion_real
_atom_type_scat_dispersion_imag
_atom_type_scat_source
C C 0.0021 0.0012 'International Tables Vol C Tables 4.2.6.8 and 6.1.1.4'
H H 0.0000 0.0000 'International Tables Vol C Tables 4.2.6.8 and 6.1.1.4'
N N 0.0044 0.0025 'International Tables Vol C Tables 4.2.6.8 and 6.1.1.4'

loop_
_geom_angle_atom_site_label_1
_geom_angle_atom_site_label_2
_geom_angle_atom_site_label_3
_geom_angle
_geom_angle_site_symmetry_1
_geom_angle_site_symmetry_3
_geom_angle_publ_flag
C4 N1 C3 116.19(14) . . ?
C2 C1 C5 117.42(14) . . ?
C2 C1 C6 121.41(14) . . ?
C5 C1 C6 121.17(13) . . ?
C1 C2 C3 119.09(16) . . ?
C1 C2 H2 120.5 . . ?
C3 C2 H2 120.5 . . ?
N1 C3 C2 124.04(17) . . ?
N1 C3 H3 118.0 . . ?
C2 C3 H3 118.0 . . ?
N1 C4 C5 124.33(16) . . ?
N1 C4 H4 117.8 . . ?
C5 C4 H4 117.8 . . ?
C1 C5 C4 118.90(15) . . ?
C1 C5 H5 120.6 . . ?
C4 C5 H5 120.6 . . ?
C8 C6 C7 119.31(13) . . ?
C8 C6 C1 124.67(14) . . ?
C7 C6 C1 116.02(13) . . ?
N2 C7 C6 178.35(18) . . ?
C6 C8 C9 125.78(14) . . ?
C6 C8 H8 117.1 . . ?
C9 C8 H8 117.1 . . ?
C22 C9 C10 121.11(13) . . ?
C22 C9 C8 118.06(13) . . ?
C10 C9 C8 120.83(13) . . ?
C9 C10 C11 124.01(14) . . ?
C9 C10 C15 118.76(13) . . ?
C11 C10 C15 117.21(14) . . ?
C12 C11 C10 121.68(15) . . ?
C12 C11 H11 119.2 . . ?
C10 C11 H11 119.2 . . ?
C11 C12 C13 120.58(16) . . ?
C11 C12 H12 119.7 . . ?
C13 C12 H12 119.7 . . ?
C14 C13 C12 120.11(16) . . ?
C14 C13 H13 119.9 . . ?
C12 C13 H13 119.9 . . ?
C13 C14 C15 121.61(15) . . ?
C13 C14 H14 119.2 . . ?
C15 C14 H14 119.2 . . ?
C16 C15 C14 121.97(14) . . ?
C16 C15 C10 119.38(14) . . ?
C14 C15 C10 118.65(14) . . ?
C15 C16 C17 122.37(13) . . ?
C15 C16 H16 118.8 . . ?
C17 C16 H16 118.8 . . ?
C16 C17 C18 122.09(14) . . ?
C16 C17 C22 119.05(13) . . ?
C18 C17 C22 118.85(14) . . ?
C19 C18 C17 121.62(15) . . ?
C19 C18 H18 119.2 . . ?
C17 C18 H18 119.2 . . ?
C18 C19 C20 119.71(15) . . ?
C18 C19 H19 120.1 . . ?
C20 C19 H19 120.1 . . ?
C21 C20 C19 120.70(16) . . ?
C21 C20 H20 119.7 . . ?
C19 C20 H20 119.7 . . ?
C20 C21 C22 121.68(15) . . ?
C20 C21 H21 119.2 . . ?
C22 C21 H21 119.2 . . ?
C9 C22 C21 123.30(13) . . ?
C9 C22 C17 119.27(13) . . ?
C21 C22 C17 117.43(13) . . ?

loop_
_geom_bond_atom_site_label_1
_geom_bond_atom_site_label_2
_geom_bond_distance
_geom_bond_site_symmetry_2
_geom_bond_publ_flag
N1 C4 1.327(2) . ?
N1 C3 1.330(2) . ?
N2 C7 1.141(2) . ?
C1 C2 1.384(2) . ?
C1 C5 1.386(2) . ?
C1 C6 1.4843(19) . ?
C2 C3 1.389(2) . ?
C2 H2 0.9400 . ?
C3 H3 0.9400 . ?
C4 C5 1.387(2) . ?
C4 H4 0.9400 . ?
C5 H5 0.9400 . ?
C6 C8 1.340(2) . ?
C6 C7 1.448(2) . ?
C8 C9 1.4820(19) . ?
C8 H8 0.9400 . ?
C9 C22 1.4062(19) . ?
C9 C10 1.411(2) . ?
C10 C11 1.426(2) . ?
C10 C15 1.442(2) . ?
C11 C12 1.352(2) . ?
C11 H11 0.9400 . ?
C12 C13 1.418(2) . ?
C12 H12 0.9400 . ?
C13 C14 1.341(2) . ?
C13 H13 0.9400 . ?
C14 C15 1.425(2) . ?
C14 H14 0.9400 . ?
C15 C16 1.387(2) . ?
C16 C17 1.389(2) . ?
C16 H16 0.9400 . ?
C17 C18 1.421(2) . ?
C17 C22 1.440(2) . ?
C18 C19 1.351(2) . ?
C18 H18 0.9400 . ?
C19 C20 1.421(2) . ?
C19 H19 0.9400 . ?
C20 C21 1.354(2) . ?
C20 H20 0.9400 . ?
C21 C22 1.422(2) . ?
C21 H21 0.9400 . ?

loop_
_geom_torsion_atom_site_label_1
_geom_torsion_atom_site_label_2
_geom_torsion_atom_site_label_3
_geom_torsion_atom_site_label_4
_geom_torsion
_geom_torsion_site_symmetry_1
_geom_torsion_site_symmetry_2
_geom_torsion_site_symmetry_3
_geom_torsion_site_symmetry_4
_geom_torsion_publ_flag
C5 C1 C2 C3 2.0(2) . . . . ?
C6 C1 C2 C3 -178.98(15) . . . . ?
C4 N1 C3 C2 0.6(3) . . . . ?
C1 C2 C3 N1 -1.7(3) . . . . ?
C3 N1 C4 C5 0.1(3) . . . . ?
C2 C1 C5 C4 -1.4(2) . . . . ?
C6 C1 C5 C4 179.64(14) . . . . ?
N1 C4 C5 C1 0.3(3) . . . . ?
C2 C1 C6 C8 156.30(16) . . . . ?
C5 C1 C6 C8 -24.8(2) . . . . ?
C2 C1 C6 C7 -24.3(2) . . . . ?
C5 C1 C6 C7 154.63(14) . . . . ?
C7 C6 C8 C9 -0.3(2) . . . . ?
C1 C6 C8 C9 179.13(14) . . . . ?
C6 C8 C9 C22 -118.21(17) . . . . ?
C6 C8 C9 C10 62.5(2) . . . . ?
C22 C9 C10 C11 -175.14(15) . . . . ?
C8 C9 C10 C11 4.1(2) . . . . ?
C22 C9 C10 C15 2.8(2) . . . . ?
C8 C9 C10 C15 -178.01(14) . . . . ?
C9 C10 C11 C12 -179.05(16) . . . . ?
C15 C10 C11 C12 3.0(2) . . . . ?
C10 C11 C12 C13 0.4(3) . . . . ?
C11 C12 C13 C14 -2.5(3) . . . . ?
C12 C13 C14 C15 0.8(3) . . . . ?
C13 C14 C15 C16 -177.84(17) . . . . ?
C13 C14 C15 C10 2.7(2) . . . . ?
C9 C10 C15 C16 -2.0(2) . . . . ?
C11 C10 C15 C16 176.01(14) . . . . ?
C9 C10 C15 C14 177.46(14) . . . . ?
C11 C10 C15 C14 -4.5(2) . . . . ?
C14 C15 C16 C17 -179.63(15) . . . . ?
C10 C15 C16 C17 -0.1(2) . . . . ?
C15 C16 C17 C18 -179.56(15) . . . . ?
C15 C16 C17 C22 1.6(2) . . . . ?
C16 C17 C18 C19 -178.98(16) . . . . ?
C22 C17 C18 C19 -0.1(2) . . . . ?
C17 C18 C19 C20 0.6(3) . . . . ?
C18 C19 C20 C21 -0.1(3) . . . . ?
C19 C20 C21 C22 -0.8(3) . . . . ?
C10 C9 C22 C21 179.70(15) . . . . ?
C8 C9 C22 C21 0.4(2) . . . . ?
C10 C9 C22 C17 -1.3(2) . . . . ?
C8 C9 C22 C17 179.43(13) . . . . ?
C20 C21 C22 C9 -179.80(16) . . . . ?
C20 C21 C22 C17 1.2(2) . . . . ?
C16 C17 C22 C9 -0.9(2) . . . . ?
C18 C17 C22 C9 -179.75(14) . . . . ?
C16 C17 C22 C21 178.17(14) . . . . ?
C18 C17 C22 C21 -0.7(2) . . . . ?
